data_4343810
loop_
_publ_author_name
'Bowmaker, G.A.'
'Hanna, J.V.'
'Pakawatchai, C.'
'Skelton, B.W.'
'Thanyasirikul, Y.'
'White, A.H.'

_publ_section_title
;
 Crystal structures and vibrational spectroscopy of copper(I) thiourea
 complexes
;
_journal_name_full 'Inorganic Chemistry'
_journal_page_first 350
_journal_page_last 368
_journal_volume 48
_journal_year 2009
_chemical_formula_sum 'C9 H24 Br Cu N6 S3'
_chemical_name_systematic '(Cu (S C ((N H) (C H3))2)3) Br'
_space_group_IT_number 1
_symmetry_space_group_name_Hall 'P 1'
_symmetry_space_group_name_H-M 'P 1'
_cell_angle_alpha 88.04
_cell_angle_beta 83.473
_cell_angle_gamma 75.969
_cell_formula_units_Z 2
_cell_length_a 7.6987
_cell_length_b 8.677
_cell_length_c 14.561
_cell_volume 937.539
_citation_journal_id_ASTM INOCAJ
_cod_data_source_file Bowmaker_INOCAJ_2009_1655.cif
_cod_data_source_block C9H24Br1Cu1N6S3
_cod_original_cell_volume 937.5388
_cod_original_formula_sum 'C9 H24 Br1 Cu1 N6 S3'
_cod_database_code 4343810

loop_
_symmetry_equiv_pos_as_xyz
x,y,z

loop_
_atom_site_label
_atom_site_type_symbol
_atom_site_fract_x
_atom_site_fract_y
_atom_site_fract_z
_atom_site_occupancy
_atom_site_U_iso_or_equiv
C13 C+4 -0.2004 1.0962 0.5508 0.5 0.0
H62 H-1 0.1566 0.835 0.3109 0.5 0.0
H61 H+1 0.4699 0.6862 0.3479 0.5 0.0
H12 H-1 0.6462 0.1322 0.7297 0.5 0.0
H13 H+1 0.3008 0.2407 0.8577 0.5 0.0
H56 H-1 0.2479 0.5766 0.2634 0.5 0.0
S2 S-2 0.07038 0.36605 0.41039 1 0.0
H34 H-1 0.3413 1.0126 0.4323 0.5 0.0
H51 H-1 0.8884 0.7444 0.3087 0.5 0.0
C20 C+4 0.2302 0.7263 0.3018 0.5 0.0
H27 H-1 0.6725 0.2391 0.2871 0.5 0.0
N11 N-3 0.2573 0.8631 0.5486 0.5 0.0
C12 C+4 0.3534 0.9791 0.4967 0.5 0.0
N2 N-3 0.2556 0.1777 0.7928 0.5 0.0
N21 N-3 0.679 1.3549 0.0073 0.5 0.0
H79 H-1 0.6298 0.5569 -0.315 0.5 0.0
N13 N-3 0.6749 0.7959 0.2381 0.5 0.0
C29 C+4 0.503 1.3913 0.0044 0.5 0.0
H89 H+1 0.7171 1.2596 0.0442 0.5 0.0
C19 C+4 0.7835 0.6778 0.2955 0.5 0.0
H77 H+1 0.8666 0.6109 -0.2543 0.5 0.0
H9 H+1 0.4564 0.3289 0.6395 0.5 0.0
N5 N-3 0.4132 0.2757 0.3416 0.5 0.0
H83 H-1 0.9178 1.4108 0.0108 0.5 0.0
C26 C+4 0.4848 1.3883 0.0334 0.5 0.0
C24 C+4 1.0546 0.7996 -0.2154 0.5 0.0
H2 H-1 0.5132 0.3275 0.8336 0.5 0.0
S1 S-2 0.09003 0.36119 0.66332 1 0.0
N14 N-3 0.4305 0.7009 0.2892 0.5 0.0
H14 H-1 -0.0521 0.3154 0.8429 0.5 0.0
H86 H-1 0.1619 1.5854 -0.0209 0.5 0.0
H54 H-1 0.1818 0.763 0.2435 0.5 0.0
H55 H-1 0.1776 0.6977 0.3476 0.5 0.0
H21 H+1 0.2892 0.2411 0.1938 0.5 0.0
H15 H-1 0.0411 0.2019 0.9215 0.5 0.0
H63 H-1 0.1969 0.6585 0.3527 0.5 0.0
H87 H-1 0.1571 1.6913 0.0676 0.5 0.0
H75 H-1 1.1478 0.8204 -0.1803 0.5 0.0
H36 H-1 0.3102 1.0717 0.5371 0.5 0.0
H16 H-1 0.0266 0.1297 0.8237 0.5 0.0
N19 N-3 0.8801 0.8399 -0.1588 0.5 0.0
H40 H-1 -0.2617 1.0215 0.5846 0.5 0.0
N3 N-3 0.4375 0.2947 0.6965 0.5 0.0
H65 H+1 0.9011 0.8425 -0.0932 0.5 0.0
H58 H-1 0.8382 0.7494 0.3267 0.5 0.0
N15 N-3 0.6892 0.7611 0.2246 0.5 0.0
S5 S-2 0.5405 0.86231 -0.10801 1 0.0
H24 H-1 -0.0564 0.3582 0.2264 0.5 0.0
C10 C+4 0.0363 0.1801 0.2431 0.5 0.0
S4 S-2 0.39752 0.87377 0.13681 1 0.0
C31 C+4 0.228 1.5912 -0.0046 0.5 0.0
C3 C+4 0.088 0.1622 0.8343 0.5 0.0
H80 H-1 0.5608 0.7459 -0.3223 0.5 0.0
N12 N-3 -0.0192 1.0418 0.4982 0.5 0.0
C9 C+4 0.56 0.2573 0.2584 0.5 0.0
C14 C+4 0.359 0.9813 0.5454 0.5 0.0
S6 S-2 0.38289 1.2427 0.01967 1 0.0
C11 C+4 0.0734 0.8945 0.5279 1 0.0
H35 H-1 0.4802 0.931 0.5037 0.5 0.0
N17 N-3 0.9046 0.7978 -0.1469 0.5 0.0
C8 C+4 0.0233 0.2513 0.222 0.5 0.0
N1 N-3 0.4121 0.339 0.7133 0.5 0.0
N24 N-3 0.4226 1.5394 -0.011 0.5 0.0
H25 H+1 0.4292 0.348 0.3789 0.5 0.0
S3 S-2 -0.03107 0.74334 0.53331 1 0.0
N4 N-3 0.2178 0.2522 0.8194 0.5 0.0
H78 H-1 0.5028 0.6542 -0.2311 0.5 0.0
N6 N-3 0.2017 0.2581 0.2395 0.5 0.0
H39 H-1 -0.2427 1.2013 0.5793 0.5 0.0
H67 H-1 1.1651 0.7924 -0.1755 0.5 0.0
Br2 Br-1 0.88088 0.9764 0.05975 1 0.0
H50 H-1 0.7027 0.8143 0.3711 0.5 0.0
H69 H+1 0.8302 0.742 -0.3025 0.5 0.0
C7 C+4 0.5637 0.2113 0.2781 0.5 0.0
H73 H+1 0.8725 0.8959 -0.1086 0.5 0.0
C30 C+4 0.7685 1.4714 0.0415 0.5 0.0
H42 H-1 0.3276 1.055 0.4941 0.5 0.0
H23 H-1 0.0277 0.2096 0.1598 0.5 0.0
H60 H-1 0.6998 0.6373 0.3402 0.5 0.0
H81 H+1 0.7329 1.255 -0.0048 0.5 0.0
N18 N-3 0.7309 0.7588 -0.264 0.5 0.0
H96 H-1 0.1774 1.5834 0.0598 0.5 0.0
H68 H-1 1.0774 0.7387 -0.2598 0.5 0.0
N22 N-3 0.3997 1.5364 0.0353 0.5 0.0
H52 H-1 0.75 0.635 0.3355 0.5 0.0
N23 N-3 0.6674 1.3594 0.0315 0.5 0.0
H8 H-1 0.0458 0.0864 0.7993 0.5 0.0
H28 H-1 0.5569 0.3415 0.2116 0.5 0.0
H29 H+1 0.3102 0.133 0.2305 0.5 0.0
H82 H-1 0.7992 1.5113 -0.0641 0.5 0.0
H94 H-1 0.1817 1.5237 -0.0434 0.5 0.0
H46 H-1 -0.2518 1.0087 0.4657 0.5 0.0
H11 H-1 0.6723 0.3097 0.7297 0.5 0.0
C27 C+4 0.7958 1.4667 -0.0014 0.5 0.0
H32 H-1 -0.0128 0.2659 0.2009 0.5 0.0
C17 C+4 0.7608 0.7432 0.3198 0.5 0.0
H31 H-1 0.0458 0.0773 0.2146 0.5 0.0
Cu2 Cu+1 0.57127 0.98753 0.02644 1 0.0
C1 C+4 0.2592 0.2964 0.7314 1 0.0
C6 C+4 0.2386 0.291 0.3271 1 0.0
H19 H-1 0.6612 0.2627 0.2858 0.5 0.0
C16 C+4 0.5085 0.7853 0.2265 1 0.0
H41 H+1 0.3101 0.7655 0.5641 0.5 0.0
N9 N-3 0.2502 0.867 0.5211 0.5 0.0
H85 H+1 0.4611 1.6099 0.0332 0.5 0.0
N16 N-3 0.4133 0.726 0.3001 0.5 0.0
H17 H+1 0.434 0.3086 0.3949 0.5 0.0
H59 H-1 0.878 0.5887 0.269 0.5 0.0
C2 C+4 0.5595 0.3098 0.7683 0.5 0.0
H84 H-1 0.7484 1.5527 0.0433 0.5 0.0
H6 H-1 0.0013 0.2657 0.8348 0.5 0.0
H49 H+1 0.7353 0.8376 0.193 0.5 0.0
H30 H-1 -0.0437 0.1889 0.3011 0.5 0.0
H64 H-1 0.2094 0.6856 0.2431 0.5 0.0
H44 H-1 0.3319 1.04 0.6037 0.5 0.0
H90 H-1 0.7611 1.5432 -0.0121 0.5 0.0
H43 H-1 0.4882 0.9299 0.5363 0.5 0.0
H45 H+1 0.0434 1.1109 0.4781 0.5 0.0
H18 H-1 0.6043 0.0968 0.2894 0.5 0.0
H38 H-1 -0.2269 1.1034 0.4863 0.5 0.0
N7 N-3 0.4076 0.3048 0.3289 0.5 0.0
H74 H-1 1.0841 0.687 -0.2318 0.5 0.0
H5 H+1 0.3558 0.1118 0.8065 0.5 0.0
H91 H-1 0.8945 1.4163 0.0457 0.5 0.0
N20 N-3 0.7602 0.6752 -0.2397 0.5 0.0
H37 H+1 0.0471 1.107 0.573 0.5 0.0
H1 H+1 0.4255 0.3916 0.6613 0.5 0.0
H57 H+1 0.7495 0.7985 0.1776 0.5 0.0
H33 H+1 0.3096 0.7695 0.533 0.5 0.0
H53 H+1 0.4913 0.6541 0.3343 0.5 0.0
C4 C+4 0.5873 0.2428 0.7457 0.5 0.0
H3 H-1 0.637 0.3822 0.7491 0.5 0.0
C25 C+4 0.6 0.6565 -0.2804 0.5 0.0
C5 C+4 0.0441 0.2223 0.8548 0.5 0.0
H66 H-1 1.1222 0.6208 -0.1741 0.5 0.0
H71 H-1 0.59 0.6963 -0.3602 0.5 0.0
C15 C+4 -0.2115 1.0884 0.4985 0.5 0.0
N10 N-3 -0.0136 1.0426 0.5538 0.5 0.0
Br1 Br-1 0.4996 0.50104 0.50044 1 0.0
H22 H-1 -0.0228 0.1814 0.2677 0.5 0.0
H48 H-1 -0.2686 1.0965 0.5624 0.5 0.0
H20 H-1 0.5302 0.2295 0.215 0.5 0.0
C28 C+4 0.1998 1.5847 0.0412 0.5 0.0
H93 H+1 0.4879 1.6088 -0.0256 0.5 0.0
H47 H-1 -0.2454 1.1916 0.4674 0.5 0.0
C22 C+4 1.0814 0.7322 -0.1927 0.5 0.0
H88 H-1 0.1487 1.5092 0.0805 0.5 0.0
H76 H-1 1.0485 0.8646 -0.2718 0.5 0.0
H4 H-1 0.6294 0.1997 0.76 0.5 0.0
H95 H-1 0.1933 1.7018 -0.0258 0.5 0.0
H10 H-1 0.5482 0.25 0.8122 0.5 0.0
H7 H-1 0.0989 0.1235 0.8979 0.5 0.0
C23 C+4 0.5628 0.7406 -0.2977 0.5 0.0
N8 N-3 0.2147 0.1922 0.2623 0.5 0.0
H26 H-1 0.5533 0.1592 0.2291 0.5 0.0
C18 C+4 0.2434 0.683 0.2856 0.5 0.0
Cu1 Cu+1 0.16919 0.49137 0.52843 1 0.0
H92 H-1 0.7204 1.5328 0.0979 0.5 0.0
H70 H-1 0.5096 0.6689 -0.2563 0.5 0.0
C21 C+4 0.737 0.8 -0.1764 1 0.0
H72 H-1 0.4775 0.8446 -0.2991 0.5 0.0
